data_7116606
loop_
_publ_author_name
'Rinta Sato'
'Kosuke Suzuki'
'Takuo Minato'
'Masahiro Shinoe'
'Kazuya Yamaguchi'
'Noritaka Mizuno'

_publ_section_title
;
 Field-induced slow magnetic relaxation of octahedrally coordinated
 mononuclear Fe(III)-, Co(II)-, and Mn(III)-containing polyoxometalates
;
_journal_name_full Chem.Commun.
_journal_page_first 4081
_journal_paper_doi 10.1039/C4cc09435B
_journal_volume 51
_journal_year 2015
_chemical_formula_sum 'C116 Cl4 Fe N7 O72 Si2 W18'
_chemical_formula_weight 6206.36
_space_group_crystal_system monoclinic
_space_group_IT_number 15
_space_group_name_Hall '-C 2yc'
_space_group_name_H-M_alt 'C 1 2/c 1'
_symmetry_space_group_name_Hall '-C 2yc'
_symmetry_space_group_name_H-M 'C 1 2/c 1'
_atom_sites_solution_hydrogens none
_audit_creation_method SHELXL-2014/6
_audit_update_record
;
2015-01-13 deposited with the CCDC.
2015-01-30 downloaded from the CCDC.
;
_cell_angle_alpha 90
_cell_angle_beta 113.90
_cell_angle_gamma 90
_cell_formula_units_Z 4
_cell_length_a 35.5945(2)
_cell_length_b 14.48620(10)
_cell_length_c 38.2599(2)
_cell_measurement_temperature 123(2)
_cell_volume 18036.32(19)
_computing_cell_refinement HKL2000
_computing_data_collection 'Rigaku CrystalClear'
_computing_data_reduction HKL2000
_computing_structure_refinement 'SHELXL-2014/6 (Sheldrick, 2014)'
_computing_structure_solution 'SHELXS-97 (Sheldrick, 1990)'
_diffrn_ambient_temperature 123(2)
_diffrn_measured_fraction_theta_full 0.996
_diffrn_measured_fraction_theta_max 0.996
_diffrn_radiation_type MoK\a
_diffrn_radiation_wavelength 0.71069
_diffrn_reflns_av_unetI/netI 0.0201
_diffrn_reflns_Laue_measured_fraction_full 0.996
_diffrn_reflns_Laue_measured_fraction_max 0.996
_diffrn_reflns_number 17087
_diffrn_reflns_point_group_measured_fraction_full 0.996
_diffrn_reflns_point_group_measured_fraction_max 0.996
_diffrn_reflns_theta_full 25.240
_diffrn_reflns_theta_max 25.680
_diffrn_reflns_theta_min 1.733
_exptl_absorpt_coefficient_mu 11.653
_exptl_absorpt_correction_T_max 0.558
_exptl_absorpt_correction_T_min 0.369
_exptl_absorpt_correction_type empirical
_exptl_absorpt_process_details 'HKL2000 DENZO SCALEPACK'
_exptl_crystal_colour yellow
_exptl_crystal_density_diffrn 2.286
_exptl_crystal_density_method 'not measured'
_exptl_crystal_description plate
_exptl_crystal_F_000 11100
_exptl_crystal_size_max 0.100
_exptl_crystal_size_mid 0.100
_exptl_crystal_size_min 0.050
_refine_diff_density_max 5.345
_refine_diff_density_min -2.523
_refine_diff_density_rms 0.223
_refine_ls_extinction_method none
_refine_ls_goodness_of_fit_ref 1.103
_refine_ls_hydrogen_treatment none
_refine_ls_matrix_type full
_refine_ls_number_parameters 703
_refine_ls_number_reflns 17087
_refine_ls_number_restraints 48
_refine_ls_restrained_S_all 1.105
_refine_ls_R_factor_all 0.0443
_refine_ls_R_factor_gt 0.0424
_refine_ls_shift/su_max 0.003
_refine_ls_shift/su_mean 0.000
_refine_ls_structure_factor_coef Fsqd
_refine_ls_weighting_details 'w=1/[\s^2^(Fo^2^)+(0.0268P)^2^+870.0007P] where P=(Fo^2^+2Fc^2^)/3'
_refine_ls_weighting_scheme calc
_refine_ls_wR_factor_gt 0.0985
_refine_ls_wR_factor_ref 0.0996
_reflns_Friedel_coverage 0.000
_reflns_number_gt 16341
_reflns_number_total 17087
_reflns_threshold_expression 'I > 2\s(I)'
_cod_data_source_file c4cc09435b2.cif
_cod_data_source_block shelx
_cod_database_code 7116606
_shelx_space_group_comment
;
The symmetry employed for this shelxl refinement is uniquely defined
by the following loop, which should always be used as a source of
symmetry information in preference to the above space-group names.
They are only intended as comments.
;
_shelx_estimated_absorpt_t_min 0.389
_shelx_estimated_absorpt_t_max 0.593
_shelxl_version_number 2014/6

loop_
_space_group_symop_operation_xyz
'x, y, z'
'-x, y, -z+1/2'
'x+1/2, y+1/2, z'
'-x+1/2, y+1/2, -z+1/2'
'-x, -y, -z'
'x, -y, z-1/2'
'-x+1/2, -y+1/2, -z'
'x+1/2, -y+1/2, z-1/2'

loop_
_atom_site_label
_atom_site_type_symbol
_atom_site_fract_x
_atom_site_fract_y
_atom_site_fract_z
_atom_site_U_iso_or_equiv
_atom_site_adp_type
_atom_site_occupancy
_atom_site_site_symmetry_order
_atom_site_calc_flag
_atom_site_refinement_flags_posn
_atom_site_refinement_flags_adp
_atom_site_refinement_flags_occupancy
W1 W 0.49435(2) 0.33981(2) 0.55599(2) 0.02166(8) Uani 1 1 d . . .
W2 W 0.57612(2) 0.36080(2) 0.53384(2) 0.02213(8) Uani 1 1 d . . .
W3 W 0.64539(2) 0.55789(3) 0.57393(2) 0.02442(9) Uani 1 1 d . . .
W4 W 0.61938(2) 0.73489(3) 0.61388(2) 0.02545(9) Uani 1 1 d . . .
W5 W 0.53584(2) 0.69616(3) 0.64510(2) 0.02477(9) Uani 1 1 d . . .
W6 W 0.47188(2) 0.52085(3) 0.61238(2) 0.02520(9) Uani 1 1 d . . .
W7 W 0.56042(2) 0.36922(3) 0.66001(2) 0.02583(9) Uani 1 1 d . . .
W8 W 0.64223(2) 0.37593(3) 0.63884(2) 0.02599(9) Uani 1 1 d . . .
W9 W 0.62640(2) 0.55022(3) 0.68870(2) 0.02567(9) Uani 1 1 d . . .
Si1 Si 0.55987(6) 0.53383(15) 0.59255(6) 0.0148(4) Uani 1 1 d . . .
Fe1 Fe 0.5000 0.5000 0.5000 0.0175(3) Uani 1 2 d S . P
O1 O 0.46867(18) 0.3930(4) 0.50795(16) 0.0211(12) Uani 1 1 d . . .
O2 O 0.53692(18) 0.4105(4) 0.48998(17) 0.0236(13) Uani 1 1 d . . .
O3 O 0.6119(2) 0.6407(5) 0.52425(19) 0.0354(16) Uani 1 1 d . . .
O4 O 0.5968(2) 0.7933(5) 0.5695(2) 0.0334(15) Uani 1 1 d . . .
O5 O 0.4896(2) 0.7548(5) 0.59383(19) 0.0292(14) Uani 1 1 d . . .
O6 O 0.44153(19) 0.6033(5) 0.56949(18) 0.0281(14) Uani 1 1 d . . .
O7 O 0.4630(2) 0.2465(5) 0.55091(18) 0.0301(15) Uani 1 1 d . . .
O8 O 0.5984(2) 0.2829(5) 0.51449(19) 0.0314(15) Uani 1 1 d . . .
O9 O 0.6867(2) 0.5527(5) 0.5618(2) 0.0333(15) Uani 1 1 d . . .
O10 O 0.6502(2) 0.8191(5) 0.6429(2) 0.0337(16) Uani 1 1 d . . .
O11 O 0.5328(2) 0.7858(5) 0.6730(2) 0.0337(16) Uani 1 1 d . . .
O12 O 0.4322(2) 0.4922(5) 0.62451(19) 0.0341(16) Uani 1 1 d . . .
O13 O 0.53581(19) 0.2853(4) 0.54187(17) 0.0239(13) Uani 1 1 d . . .
O14 O 0.61076(18) 0.4667(4) 0.54111(17) 0.0233(13) Uani 1 1 d . . .
O15 O 0.66014(19) 0.6715(5) 0.60087(19) 0.0297(14) Uani 1 1 d . . .
O16 O 0.5717(2) 0.7450(4) 0.62495(18) 0.0263(14) Uani 1 1 d . . .
O17 O 0.4892(2) 0.6294(5) 0.64459(18) 0.0273(14) Uani 1 1 d . . .
O18 O 0.46941(18) 0.4308(4) 0.57662(17) 0.0245(13) Uani 1 1 d . . .
O19 O 0.53850(17) 0.4636(4) 0.55631(16) 0.0187(12) Uani 1 1 d . . .
O20 O 0.59065(18) 0.6028(4) 0.58371(17) 0.0211(12) Uani 1 1 d . . .
O21 O 0.52526(17) 0.5861(4) 0.60216(16) 0.0197(12) Uani 1 1 d . . .
O22 O 0.58773(17) 0.4740(4) 0.63086(16) 0.0195(12) Uani 1 1 d . . .
O23 O 0.53259(19) 0.3269(4) 0.60902(17) 0.0254(13) Uani 1 1 d . . .
O24 O 0.61033(18) 0.3422(4) 0.58870(17) 0.0240(13) Uani 1 1 d . . .
O25 O 0.66042(19) 0.4798(5) 0.61473(18) 0.0275(14) Uani 1 1 d . . .
O26 O 0.63692(19) 0.6380(4) 0.65955(18) 0.0271(14) Uani 1 1 d . . .
O27 O 0.5752(2) 0.6229(5) 0.67976(18) 0.0294(14) Uani 1 1 d . . .
O28 O 0.5153(2) 0.4505(5) 0.64948(17) 0.0261(14) Uani 1 1 d . . .
O29 O 0.6107(2) 0.3105(5) 0.65989(18) 0.0302(15) Uani 1 1 d . . .
O30 O 0.6614(2) 0.4570(5) 0.68306(18) 0.0286(14) Uani 1 1 d . . .
O31 O 0.5949(2) 0.4487(5) 0.69898(18) 0.0292(14) Uani 1 1 d . . .
O32 O 0.5500(2) 0.2852(5) 0.68605(19) 0.0375(17) Uani 1 1 d . . .
O33 O 0.6841(2) 0.3047(5) 0.65131(19) 0.0353(16) Uani 1 1 d . . .
O34 O 0.6559(2) 0.5834(5) 0.73475(19) 0.0342(16) Uani 1 1 d . . .
O35 O 0.5135(2) 0.7824(6) 0.5380(2) 0.0390(17) Uani 1 1 d . . .
O36 O 0.8854(5) 0.3160(11) 0.9923(4) 0.116(5) Uani 1 1 d . . .
N101 N 0.5349(3) 0.0396(7) 0.6156(3) 0.048(2) Uiso 1 1 d . . .
C101 C 0.5597(5) -0.0215(11) 0.6496(4) 0.064(3) Uiso 1 1 d . U .
C102 C 0.5880(5) 0.0364(12) 0.6849(5) 0.075(3) Uiso 1 1 d . U .
C103 C 0.6078(6) -0.0300(14) 0.7178(6) 0.090(4) Uiso 1 1 d . U .
C104 C 0.6281(9) 0.028(2) 0.7537(8) 0.137(7) Uiso 1 1 d . U .
C111 C 0.5630(4) 0.0972(9) 0.6023(4) 0.048(3) Uiso 1 1 d . . .
C112 C 0.5933(4) 0.0378(9) 0.5925(4) 0.052(3) Uiso 1 1 d . . .
C113 C 0.6177(4) 0.1017(10) 0.5775(4) 0.059(3) Uiso 1 1 d . . .
C114 C 0.6490(5) 0.0428(13) 0.5686(5) 0.078(5) Uiso 1 1 d . . .
C121 C 0.5090(4) -0.0273(9) 0.5844(4) 0.050(3) Uiso 1 1 d . . .
C122 C 0.4833(4) 0.0200(10) 0.5458(4) 0.056(3) Uiso 1 1 d . . .
C123 C 0.4478(5) -0.0409(12) 0.5201(5) 0.071(4) Uiso 1 1 d . . .
C124 C 0.4145(7) -0.0580(15) 0.5339(6) 0.099(6) Uiso 1 1 d . . .
C131 C 0.5088(4) 0.1075(9) 0.6260(4) 0.049(3) Uiso 1 1 d . . .
C132 C 0.4796(5) 0.0621(12) 0.6413(5) 0.069(4) Uiso 1 1 d . . .
C133 C 0.4506(7) 0.1357(16) 0.6443(6) 0.101(6) Uiso 1 1 d . . .
C134 C 0.4215(7) 0.0897(17) 0.6602(7) 0.107(7) Uiso 1 1 d . . .
N201 N 0.7382(3) 0.3088(7) 0.7795(3) 0.045(2) Uiso 1 1 d . . .
C201 C 0.7549(4) 0.2267(9) 0.8063(4) 0.050(3) Uiso 1 1 d . . .
C202 C 0.7400(5) 0.1351(10) 0.7880(4) 0.060(4) Uiso 1 1 d . . .
C203 C 0.7548(5) 0.0605(10) 0.8184(4) 0.061(4) Uiso 1 1 d . . .
C204 C 0.7340(5) 0.0565(11) 0.8457(5) 0.067(4) Uiso 1 1 d . . .
C211 C 0.7457(4) 0.3068(10) 0.7433(4) 0.055(3) Uiso 1 1 d . . .
C212 C 0.7911(5) 0.3017(12) 0.7506(5) 0.074(4) Uiso 1 1 d . . .
C213 C 0.7928(6) 0.3033(14) 0.7105(6) 0.090(5) Uiso 1 1 d . . .
C214 C 0.8355(9) 0.287(2) 0.7139(8) 0.137(9) Uiso 1 1 d . . .
C221 C 0.7575(4) 0.3917(9) 0.8042(4) 0.046(3) Uiso 1 1 d . . .
C222 C 0.7440(5) 0.4841(11) 0.7836(4) 0.065(4) Uiso 1 1 d . . .
C223 C 0.7651(6) 0.5638(13) 0.8112(5) 0.078(5) Uiso 1 1 d . . .
C224 C 0.8090(6) 0.5682(14) 0.8182(6) 0.091(6) Uiso 1 1 d . . .
C231 C 0.6905(6) 0.3139(13) 0.7651(5) 0.081(3) Uiso 1 1 d . U .
C232 C 0.6744(6) 0.3160(14) 0.7970(6) 0.086(3) Uiso 1 1 d . U .
C233 C 0.6278(6) 0.3079(14) 0.7815(6) 0.090(3) Uiso 1 1 d . U .
C234 C 0.6162(7) 0.2078(17) 0.7673(7) 0.107(4) Uiso 1 1 d . U .
N301 N 0.6878(3) 0.4134(7) 0.4765(3) 0.047(2) Uiso 1 1 d . . .
C301 C 0.7331(5) 0.4380(11) 0.4876(4) 0.064(4) Uiso 1 1 d . . .
C302 C 0.7519(5) 0.4993(11) 0.5203(4) 0.066(4) Uiso 1 1 d . . .
C303 C 0.7992(7) 0.5044(16) 0.5305(7) 0.105(7) Uiso 1 1 d . . .
C304 C 0.8214(9) 0.566(2) 0.5651(8) 0.134(9) Uiso 1 1 d . . .
C311 C 0.6807(4) 0.3705(9) 0.5106(4) 0.046(3) Uiso 1 1 d . . .
C312 C 0.7097(5) 0.2921(10) 0.5318(4) 0.061(4) Uiso 1 1 d . . .
C313 C 0.7061(4) 0.2773(10) 0.5703(4) 0.058(3) Uiso 1 1 d . . .
C314 C 0.7377(6) 0.2118(13) 0.5967(5) 0.079(5) Uiso 1 1 d . . .
C321 C 0.6807(5) 0.3436(12) 0.4454(5) 0.074(4) Uiso 1 1 d . . .
C322 C 0.6391(6) 0.3075(13) 0.4286(5) 0.080(5) Uiso 1 1 d . . .
C323 C 0.6378(5) 0.2305(12) 0.3976(5) 0.069(4) Uiso 1 1 d . . .
C324 C 0.5927(5) 0.2041(13) 0.3756(5) 0.078(5) Uiso 1 1 d . . .
C331 C 0.6608(4) 0.4997(9) 0.4668(3) 0.044(3) Uiso 1 1 d . . .
C332 C 0.6617(4) 0.5546(10) 0.4332(4) 0.057(3) Uiso 1 1 d . . .
C333 C 0.6385(5) 0.6467(12) 0.4316(5) 0.072(4) Uiso 1 1 d . . .
C334 C 0.6350(8) 0.6979(18) 0.3943(7) 0.121(8) Uiso 1 1 d . . .
N401 N 0.5000 0.5773(16) 0.7500 0.100(3) Uiso 1 2 d DS U P
C401 C 0.4917(11) 0.4913(16) 0.7710(9) 0.101(3) Uiso 0.5 1 d D U P
C402 C 0.5000 0.406(2) 0.7500 0.102(3) Uiso 1 2 d DS U P
C403 C 0.5139(13) 0.3250(18) 0.7789(8) 0.102(3) Uiso 0.5 1 d D U P
C404 C 0.5000 0.242(2) 0.7500 0.103(3) Uiso 1 2 d DS U P
C411 C 0.4937(13) 0.6689(19) 0.7689(11) 0.101(3) Uiso 0.5 1 d D U P
C412 C 0.5143(11) 0.751(2) 0.7571(12) 0.101(3) Uiso 0.5 1 d D U P
C413 C 0.5149(12) 0.853(2) 0.7680(12) 0.102(3) Uiso 0.5 1 d D U P
C414 C 0.4845(11) 0.934(3) 0.7506(13) 0.102(3) Uiso 0.5 1 d D U P
C421 C 0.5357(8) 0.577(3) 0.7364(10) 0.100(3) Uiso 0.5 1 d D U P
C422 C 0.5767(11) 0.543(3) 0.7699(11) 0.100(3) Uiso 0.5 1 d D U P
C423 C 0.6012(12) 0.608(3) 0.8041(12) 0.100(3) Uiso 0.5 1 d D U P
C424 C 0.6433(13) 0.558(3) 0.8249(14) 0.100(3) Uiso 0.5 1 d D U P
C431 C 0.5412(7) 0.579(3) 0.7888(7) 0.100(3) Uiso 0.5 1 d D U P
C432 C 0.5832(10) 0.579(3) 0.7853(12) 0.100(3) Uiso 0.5 1 d D U P
C433 C 0.6181(11) 0.565(3) 0.8263(11) 0.100(3) Uiso 0.5 1 d D U P
C434 C 0.6616(12) 0.570(3) 0.8263(14) 0.100(3) Uiso 0.5 1 d D U P
C1 C 0.7759(10) 0.261(2) 0.9289(9) 0.156(11) Uiso 1 1 d . . .
C2 C 0.7891(6) 0.3391(15) 0.9181(6) 0.095(6) Uiso 1 1 d . . .
Cl1 Cl 0.7589(2) 0.2754(5) 0.9662(2) 0.134(2) Uiso 1 1 d . . .
Cl2 Cl 0.75030(14) 0.4280(3) 0.89975(13) 0.0800(11) Uiso 1 1 d . . .

loop_
_atom_site_aniso_label
_atom_site_aniso_U_11
_atom_site_aniso_U_22
_atom_site_aniso_U_33
_atom_site_aniso_U_23
_atom_site_aniso_U_13
_atom_site_aniso_U_12
W1 0.02539(18) 0.02023(17) 0.01915(17) -0.00026(13) 0.00879(14) -0.00316(14)
W2 0.02209(17) 0.02197(18) 0.02157(17) -0.00231(14) 0.00805(14) 0.00326(14)
W3 0.01791(17) 0.02751(19) 0.02875(19) -0.00122(15) 0.01040(14) -0.00078(14)
W4 0.02131(17) 0.02348(18) 0.03018(19) -0.00524(15) 0.00901(15) -0.00423(14)
W5 0.02946(19) 0.02429(19) 0.02369(18) -0.00557(14) 0.01399(15) -0.00064(15)
W6 0.02514(18) 0.0305(2) 0.02508(18) -0.00461(15) 0.01548(15) -0.00428(15)
W7 0.0316(2) 0.02636(19) 0.01761(17) 0.00395(14) 0.00797(15) -0.00357(15)
W8 0.02432(18) 0.02732(19) 0.02066(18) 0.00146(14) 0.00325(14) 0.00795(15)
W9 0.02833(19) 0.02544(19) 0.01580(16) -0.00081(14) 0.00128(14) -0.00026(15)
Si1 0.0152(10) 0.0149(10) 0.0138(10) -0.0013(8) 0.0052(8) 0.0000(8)
Fe1 0.0172(8) 0.0201(8) 0.0153(8) -0.0011(6) 0.0067(6) 0.0001(6)
O1 0.021(3) 0.024(3) 0.020(3) 0.000(2) 0.009(2) -0.002(2)
O2 0.023(3) 0.027(3) 0.023(3) 0.000(3) 0.012(3) 0.000(3)
O3 0.026(3) 0.049(4) 0.029(4) 0.010(3) 0.009(3) -0.005(3)
O4 0.029(4) 0.034(4) 0.037(4) -0.003(3) 0.013(3) -0.004(3)
O5 0.030(3) 0.027(3) 0.030(3) -0.002(3) 0.011(3) 0.006(3)
O6 0.024(3) 0.037(4) 0.025(3) 0.003(3) 0.012(3) 0.002(3)
O7 0.033(4) 0.027(3) 0.027(3) 0.001(3) 0.010(3) -0.006(3)
O8 0.030(4) 0.034(4) 0.027(3) -0.005(3) 0.009(3) 0.007(3)
O9 0.025(3) 0.040(4) 0.034(4) -0.005(3) 0.010(3) -0.001(3)
O10 0.029(3) 0.026(4) 0.041(4) -0.004(3) 0.009(3) -0.007(3)
O11 0.044(4) 0.029(4) 0.034(4) -0.010(3) 0.021(3) -0.005(3)
O12 0.032(4) 0.046(4) 0.030(4) -0.003(3) 0.019(3) -0.004(3)
O13 0.026(3) 0.022(3) 0.024(3) -0.006(3) 0.011(3) -0.005(3)
O14 0.022(3) 0.027(3) 0.023(3) -0.001(3) 0.010(3) 0.002(3)
O15 0.021(3) 0.034(4) 0.035(4) -0.003(3) 0.011(3) -0.001(3)
O16 0.031(3) 0.024(3) 0.025(3) -0.004(3) 0.012(3) -0.001(3)
O17 0.030(3) 0.034(4) 0.022(3) -0.003(3) 0.014(3) 0.000(3)
O18 0.022(3) 0.027(3) 0.025(3) -0.001(3) 0.010(3) 0.001(3)
O19 0.022(3) 0.018(3) 0.015(3) -0.002(2) 0.007(2) 0.000(2)
O20 0.020(3) 0.022(3) 0.022(3) 0.000(2) 0.009(2) 0.002(2)
O21 0.018(3) 0.022(3) 0.019(3) -0.003(2) 0.008(2) -0.001(2)
O22 0.020(3) 0.020(3) 0.016(3) 0.001(2) 0.005(2) 0.003(2)
O23 0.028(3) 0.025(3) 0.020(3) 0.002(3) 0.007(3) -0.004(3)
O24 0.024(3) 0.024(3) 0.021(3) -0.001(3) 0.005(3) 0.003(3)
O25 0.024(3) 0.028(3) 0.029(3) -0.003(3) 0.009(3) -0.003(3)
O26 0.024(3) 0.023(3) 0.029(3) -0.006(3) 0.005(3) -0.001(3)
O27 0.032(4) 0.034(4) 0.025(3) -0.008(3) 0.014(3) -0.008(3)
O28 0.030(3) 0.033(4) 0.015(3) -0.001(3) 0.009(3) -0.004(3)
O29 0.035(4) 0.025(3) 0.024(3) 0.000(3) 0.006(3) 0.005(3)
O30 0.027(3) 0.030(4) 0.023(3) 0.001(3) 0.003(3) -0.001(3)
O31 0.034(4) 0.030(4) 0.020(3) 0.004(3) 0.007(3) -0.002(3)
O32 0.053(5) 0.034(4) 0.022(3) 0.004(3) 0.011(3) -0.009(3)
O33 0.035(4) 0.037(4) 0.029(4) 0.004(3) 0.007(3) 0.010(3)
O34 0.032(4) 0.035(4) 0.024(3) -0.005(3) 0.001(3) -0.001(3)
O35 0.032(4) 0.053(5) 0.031(4) -0.008(3) 0.012(3) -0.003(3)
O36 0.134(13) 0.105(11) 0.107(11) 0.002(9) 0.045(10) 0.012(10)

loop_
_atom_type_symbol
_atom_type_description
_atom_type_scat_dispersion_real
_atom_type_scat_dispersion_imag
_atom_type_scat_source
C C 0.0033 0.0016 'International Tables Vol C Tables 4.2.6.8 and 6.1.1.4'
H H 0.0000 0.0000 'International Tables Vol C Tables 4.2.6.8 and 6.1.1.4'
N N 0.0061 0.0033 'International Tables Vol C Tables 4.2.6.8 and 6.1.1.4'
O O 0.0106 0.0060 'International Tables Vol C Tables 4.2.6.8 and 6.1.1.4'
Si Si 0.0817 0.0704 'International Tables Vol C Tables 4.2.6.8 and 6.1.1.4'
W W -0.8490 6.8722 'International Tables Vol C Tables 4.2.6.8 and 6.1.1.4'
Fe Fe 0.3463 0.8444 'International Tables Vol C Tables 4.2.6.8 and 6.1.1.4'
Cl Cl 0.1484 0.1585 'International Tables Vol C Tables 4.2.6.8 and 6.1.1.4'

loop_
_geom_angle_atom_site_label_1
_geom_angle_atom_site_label_2
_geom_angle_atom_site_label_3
_geom_angle
_geom_angle_site_symmetry_1
_geom_angle_site_symmetry_3
O7 W1 O1 100.3(3) . .
O7 W1 O18 101.5(3) . .
O1 W1 O18 89.9(3) . .
O7 W1 O13 100.5(3) . .
O1 W1 O13 91.0(3) . .
O18 W1 O13 157.5(3) . .
O7 W1 O23 101.0(3) . .
O1 W1 O23 158.5(3) . .
O18 W1 O23 83.2(3) . .
O13 W1 O23 87.8(3) . .
O7 W1 O19 173.3(3) . .
O1 W1 O19 75.6(2) . .
O18 W1 O19 84.0(2) . .
O13 W1 O19 74.5(2) . .
O23 W1 O19 83.4(2) . .
O8 W2 O2 100.2(3) . .
O8 W2 O14 102.0(3) . .
O2 W2 O14 91.4(3) . .
O8 W2 O13 101.6(3) . .
O2 W2 O13 91.7(3) . .
O14 W2 O13 155.3(2) . .
O8 W2 O24 100.1(3) . .
O2 W2 O24 159.6(3) . .
O14 W2 O24 82.6(3) . .
O13 W2 O24 86.1(3) . .
O8 W2 O19 174.2(3) . .
O2 W2 O19 75.8(2) . .
O14 W2 O19 82.5(2) . .
O13 W2 O19 74.6(2) . .
O24 W2 O19 84.0(2) . .
O9 W3 O25 102.6(3) . .
O9 W3 O14 100.9(3) . .
O25 W3 O14 91.2(3) . .
O9 W3 O15 96.1(3) . .
O25 W3 O15 98.8(3) . .
O14 W3 O15 157.9(3) . .
O9 W3 O3 90.8(3) . .
O25 W3 O3 165.1(3) . .
O14 W3 O3 79.9(3) . .
O15 W3 O3 85.9(3) . .
O9 W3 O20 164.7(3) . .
O25 W3 O20 90.6(3) . .
O14 W3 O20 86.3(2) . .
O15 W3 O20 74.0(2) . .
O3 W3 O20 77.1(2) . .
O10 W4 O4 101.7(3) . .
O10 W4 O16 101.2(3) . .
O4 W4 O16 94.4(3) . .
O10 W4 O15 98.8(3) . .
O4 W4 O15 94.4(3) . .
O16 W4 O15 155.9(3) . .
O10 W4 O26 92.3(3) . .
O4 W4 O26 166.0(3) . .
O16 W4 O26 82.0(3) . .
O15 W4 O26 84.1(3) . .
O10 W4 O20 167.0(3) . .
O4 W4 O20 88.8(3) . .
O16 W4 O20 85.4(2) . .
O15 W4 O20 72.5(2) . .
O26 W4 O20 77.4(2) . .
O11 W5 O27 102.2(3) . .
O11 W5 O16 101.3(3) . .
O27 W5 O16 93.8(3) . .
O11 W5 O17 96.7(3) . .
O27 W5 O17 97.0(3) . .
O16 W5 O17 156.6(3) . .
O11 W5 O5 92.9(3) . .
O27 W5 O5 164.9(3) . .
O16 W5 O5 82.8(3) . .
O17 W5 O5 81.4(3) . .
O11 W5 O21 167.5(3) . .
O27 W5 O21 88.3(3) . .
O16 W5 O21 84.6(2) . .
O17 W5 O21 75.1(2) . .
O5 W5 O21 76.8(2) . .
O12 W6 O18 103.4(3) . .
O12 W6 O28 100.2(3) . .
O18 W6 O28 87.5(3) . .
O12 W6 O17 96.3(3) . .
O18 W6 O17 160.3(3) . .
O28 W6 O17 90.4(3) . .
O12 W6 O6 98.0(3) . .
O18 W6 O6 88.0(3) . .
O28 W6 O6 161.8(3) . .
O17 W6 O6 87.9(3) . .
O12 W6 O21 168.7(3) . .
O18 W6 O21 87.7(2) . .
O28 W6 O21 82.6(2) . .
O17 W6 O21 72.6(2) . .
O6 W6 O21 79.6(2) . .
O32 W7 O31 101.5(3) . .
O32 W7 O23 102.9(3) . .
O31 W7 O23 155.5(3) . .
O32 W7 O28 101.6(3) . .
O31 W7 O28 90.7(3) . .
O23 W7 O28 86.5(3) . .
O32 W7 O29 96.1(3) . .
O31 W7 O29 88.0(3) . .
O23 W7 O29 87.4(3) . .
O28 W7 O29 162.2(3) . .
O32 W7 O22 168.8(3) . .
O31 W7 O22 73.5(2) . .
O23 W7 O22 82.1(2) . .
O28 W7 O22 88.6(2) . .
O29 W7 O22 74.0(2) . .
O33 W8 O24 103.2(3) . .
O33 W8 O29 100.3(3) . .
O24 W8 O29 95.1(3) . .
O33 W8 O30 99.3(3) . .
O24 W8 O30 155.8(3) . .
O29 W8 O30 89.6(3) . .
O33 W8 O25 100.0(3) . .
O24 W8 O25 84.1(3) . .
O29 W8 O25 159.3(3) . .
O30 W8 O25 83.2(3) . .
O33 W8 O22 172.2(3) . .
O24 W8 O22 84.0(2) . .
O29 W8 O22 75.7(2) . .
O30 W8 O22 74.1(2) . .
O25 W8 O22 83.6(2) . .
O34 W9 O26 103.9(3) . .
O34 W9 O30 99.1(3) . .
O26 W9 O30 96.8(3) . .
O34 W9 O31 99.5(3) . .
O26 W9 O31 155.4(3) . .
O30 W9 O31 86.9(3) . .
O34 W9 O27 99.5(3) . .
O26 W9 O27 85.8(3) . .
O30 W9 O27 160.1(3) . .
O31 W9 O27 82.9(3) . .
O34 W9 O22 168.2(3) . .
O26 W9 O22 86.5(2) . .
O30 W9 O22 73.8(2) . .
O31 W9 O22 71.1(2) . .
O27 W9 O22 86.6(2) . .
O21 Si1 O20 113.8(3) . .
O21 Si1 O19 110.5(3) . .
O20 Si1 O19 109.2(3) . .
O21 Si1 O22 106.6(3) . .
O20 Si1 O22 107.3(3) . .
O19 Si1 O22 109.4(3) . .
O2 Fe1 O2 180.0(3) 5_666 .
O2 Fe1 O1 91.3(2) 5_666 .
O2 Fe1 O1 88.7(2) . .
O2 Fe1 O1 88.7(2) 5_666 5_666
O2 Fe1 O1 91.3(2) . 5_666
O1 Fe1 O1 180.0(4) . 5_666
O2 Fe1 O19 80.0(2) 5_666 5_666
O2 Fe1 O19 100.0(2) . 5_666
O1 Fe1 O19 100.2(2) . 5_666
O1 Fe1 O19 79.8(2) 5_666 5_666
O2 Fe1 O19 100.0(2) 5_666 .
O2 Fe1 O19 80.0(2) . .
O1 Fe1 O19 79.7(2) . .
O1 Fe1 O19 100.3(2) 5_666 .
O19 Fe1 O19 180.0(3) 5_666 .
W1 O1 Fe1 113.0(3) . .
W2 O2 Fe1 113.3(3) . .
W2 O13 W1 121.0(3) . .
W3 O14 W2 149.5(3) . .
W3 O15 W4 118.5(3) . .
W5 O16 W4 150.9(4) . .
W5 O17 W6 117.9(3) . .
W6 O18 W1 152.3(4) . .
Si1 O19 Fe1 126.8(3) . .
Si1 O19 W1 123.5(3) . .
Fe1 O19 W1 91.7(2) . .
Si1 O19 W2 123.9(3) . .
Fe1 O19 W2 90.9(2) . .
W1 O19 W2 89.61(19) . .
Si1 O20 W3 124.7(3) . .
Si1 O20 W4 128.5(3) . .
W3 O20 W4 95.0(2) . .
Si1 O21 W5 126.4(3) . .
Si1 O21 W6 127.5(3) . .
W5 O21 W6 94.2(2) . .
Si1 O22 W7 123.7(3) . .
Si1 O22 W8 127.5(3) . .
W7 O22 W8 91.6(2) . .
Si1 O22 W9 120.1(3) . .
W7 O22 W9 93.1(2) . .
W8 O22 W9 91.4(2) . .
W7 O23 W1 153.7(4) . .
W8 O24 W2 156.9(4) . .
W3 O25 W8 145.3(4) . .
W9 O26 W4 153.6(4) . .
W5 O27 W9 143.5(4) . .
W7 O28 W6 147.8(3) . .
W8 O29 W7 118.7(3) . .
W9 O30 W8 120.7(3) . .
W7 O31 W9 122.3(3) . .
C131 N101 C101 111.1(10) . .
C131 N101 C121 112.2(10) . .
C101 N101 C121 104.9(10) . .
C131 N101 C111 106.5(9) . .
C101 N101 C111 111.6(10) . .
C121 N101 C111 110.6(9) . .
N101 C101 C102 111.9(12) . .
C103 C102 C101 107.3(15) . .
C102 C103 C104 106.8(18) . .
N101 C111 C112 113.1(10) . .
C113 C112 C111 108.3(11) . .
C112 C113 C114 108.6(13) . .
N101 C121 C122 113.7(11) . .
C123 C122 C121 111.9(12) . .
C124 C123 C122 115.8(15) . .
N101 C131 C132 113.9(11) . .
C133 C132 C131 108.3(14) . .
C132 C133 C134 108.1(18) . .
C221 N201 C211 112.6(10) . .
C221 N201 C201 104.1(9) . .
C211 N201 C201 115.8(10) . .
C221 N201 C231 109.7(10) . .
C211 N201 C231 104.4(11) . .
C201 N201 C231 110.2(11) . .
C202 C201 N201 114.2(11) . .
C201 C202 C203 109.1(12) . .
C204 C203 C202 116.3(13) . .
N201 C211 C212 113.7(12) . .
C211 C212 C213 106.3(14) . .
C214 C213 C212 111.0(18) . .
N201 C221 C222 113.8(10) . .
C221 C222 C223 109.8(13) . .
C224 C223 C222 110.1(15) . .
C232 C231 N201 114.9(14) . .
C233 C232 C231 112.6(16) . .
C232 C233 C234 107.6(17) . .
C321 N301 C331 118.1(10) . .
C321 N301 C301 101.2(11) . .
C331 N301 C301 111.4(10) . .
C321 N301 C311 111.3(10) . .
C331 N301 C311 103.5(9) . .
C301 N301 C311 111.7(10) . .
C302 C301 N301 116.5(13) . .
C301 C302 C303 108.6(15) . .
C304 C303 C302 111.7(19) . .
C312 C311 N301 116.1(10) . .
C311 C312 C313 108.2(12) . .
C314 C313 C312 113.6(13) . .
C322 C321 N301 113.9(14) . .
C321 C322 C323 107.2(14) . .
C324 C323 C322 106.8(14) . .
C332 C331 N301 114.1(10) . .
C331 C332 C333 107.0(12) . .
C332 C333 C334 106.7(15) . .
C421 N401 C421 179(4) . 2_656
C421 N401 C411 117(3) . .
C421 N401 C411 64(2) 2_656 .
C421 N401 C411 64(2) . 2_656
C421 N401 C411 117(3) 2_656 2_656
C411 N401 C411 65(3) . 2_656
C421 N401 C401 121(2) . .
C421 N401 C401 58(2) 2_656 .
C411 N401 C401 110.0(17) . .
C411 N401 C401 175(2) 2_656 .
C421 N401 C401 58(2) . 2_656
C421 N401 C401 121(2) 2_656 2_656
C411 N401 C401 175(2) . 2_656
C411 N401 C401 110.0(17) 2_656 2_656
C401 N401 C401 75(2) . 2_656
C421 N401 C431 75.4(18) . .
C421 N401 C431 104.6(18) 2_656 .
C411 N401 C431 79(2) . .
C411 N401 C431 100(2) 2_656 .
C401 N401 C431 80.1(11) . .
C401 N401 C431 101(2) 2_656 .
C421 N401 C431 104.6(18) . 2_656
C421 N401 C431 75.4(18) 2_656 2_656
C411 N401 C431 100(2) . 2_656
C411 N401 C431 79(2) 2_656 2_656
C401 N401 C431 101(2) . 2_656
C401 N401 C431 80.1(11) 2_656 2_656
C431 N401 C431 179(3) . 2_656
C421 C401 C402 142(3) 2_656 .
C421 C401 N401 60.3(12) 2_656 .
C402 C401 N401 105(2) . .
C421 C401 C401 104(2) 2_656 2_656
C402 C401 C401 52.3(12) . 2_656
N401 C401 C401 52.4(12) . 2_656
C403 C402 C403 82(3) 2_656 .
C403 C402 C401 153(2) 2_656 .
C403 C402 C401 107.7(16) . .
C403 C402 C401 107.7(16) 2_656 2_656
C403 C402 C401 153(2) . 2_656
C401 C402 C401 75(2) . 2_656
C402 C403 C404 99(2) . .
C402 C403 C403 49.0(13) . 2_656
C404 C403 C403 49.9(13) . 2_656
C403 C404 C403 80(3) 2_656 .
C412 C411 C412 36(3) 2_656 .
C412 C411 N401 113(3) 2_656 .
C412 C411 N401 110(2) . .
C412 C411 C421 128(4) 2_656 2_656
C412 C411 C421 158(3) . 2_656
N401 C411 C421 57.6(12) . 2_656
C412 C411 C411 58(2) 2_656 2_656
C412 C411 C411 55.3(18) . 2_656
N401 C411 C411 57.7(14) . 2_656
C421 C411 C411 106(2) 2_656 2_656
C412 C411 C431 132(3) 2_656 .
C412 C411 C431 101(3) . .
N401 C411 C431 51.3(12) . .
C421 C411 C431 85.1(19) 2_656 .
C411 C411 C431 81(2) 2_656 .
C412 C412 C411 75(3) 2_656 2_656
C412 C412 C413 93(3) 2_656 .
C411 C412 C413 157(4) 2_656 .
C412 C412 C411 69(3) 2_656 .
C411 C412 C411 66(3) 2_656 .
C413 C412 C411 128(3) . .
C412 C412 C413 56.3(18) 2_656 2_656
C411 C412 C413 112(3) 2_656 2_656
C413 C412 C413 47(3) . 2_656
C411 C412 C413 122(3) . 2_656
C413 C413 C414 69(3) 2_656 2_656
C413 C413 C412 79(2) 2_656 .
C414 C413 C412 133(4) 2_656 .
C413 C413 C414 56(2) 2_656 .
C414 C413 C414 45(3) 2_656 .
C412 C413 C414 133(4) . .
C413 C413 C412 54.8(15) 2_656 2_656
C414 C413 C412 122(4) 2_656 2_656
C412 C413 C412 31(2) . 2_656
C414 C413 C412 103(3) . 2_656
C414 C414 C413 76(3) 2_656 2_656
C414 C414 C413 59(3) 2_656 .
C413 C414 C413 55(3) 2_656 .
C401 C421 N401 61.3(13) 2_656 .
C401 C421 C422 102(3) 2_656 .
N401 C421 C422 110(2) . .
C401 C421 C411 108(2) 2_656 2_656
N401 C421 C411 58.3(13) . 2_656
C422 C421 C411 132(4) . 2_656
C401 C421 C431 89(2) 2_656 .
N401 C421 C431 53.5(11) . .
C422 C421 C431 59(2) . .
C411 C421 C431 85(2) 2_656 .
C401 C421 C432 116(3) 2_656 .
N401 C421 C432 100.7(19) . .
C422 C421 C432 21(2) . .
C411 C421 C432 111(3) 2_656 .
C431 C421 C432 47.2(11) . .
C432 C422 C423 15(4) . .
C432 C422 C421 109(5) . .
C423 C422 C421 121(4) . .
C432 C422 C431 61(4) . .
C423 C422 C431 74(2) . .
C421 C422 C431 70(2) . .
C432 C423 C433 113(6) . .
C432 C423 C422 13(3) . .
C433 C423 C422 106(4) . .
C432 C423 C424 116(5) . .
C433 C423 C424 35(3) . .
C422 C423 C424 104(3) . .
C432 C423 C431 46(3) . .
C433 C423 C431 108(4) . .
C422 C423 C431 58(2) . .
C424 C423 C431 137(3) . .
C434 C424 C433 157(10) . .
C434 C424 C423 129(8) . .
C433 C424 C423 39(3) . .
C432 C431 N401 118(2) . .
C432 C431 C422 25.0(19) . .
N401 C431 C422 99(2) . .
C432 C431 C421 67(2) . .
N401 C431 C421 51.1(10) . .
C422 C431 C421 50.1(13) . .
C432 C431 C423 23.3(18) . .
N401 C431 C423 137(3) . .
C422 C431 C423 48.0(13) . .
C421 C431 C423 87(2) . .
C432 C431 C411 130(3) . .
N401 C431 C411 49.5(12) . .
C422 C431 C411 131(2) . .
C421 C431 C411 84.4(17) . .
C423 C431 C411 127(2) . .
C422 C432 C423 153(7) . .
C422 C432 C431 94(5) . .
C423 C432 C431 111(5) . .
C422 C432 C433 124(6) . .
C423 C432 C433 37(4) . .
C431 C432 C433 108(3) . .
C422 C432 C421 50(4) . .
C423 C432 C421 152(6) . .
C431 C432 C421 66.0(19) . .
C433 C432 C421 170(4) . .
C424 C433 C423 106(5) . .
C424 C433 C434 10(5) . .
C423 C433 C434 103(4) . .
C424 C433 C432 111(5) . .
C423 C433 C432 30(3) . .
C434 C433 C432 112(3) . .
C424 C434 C433 14(6) . .
C2 C1 Cl1 115(2) . .
C1 C2 Cl2 114(2) . .

loop_
_geom_bond_atom_site_label_1
_geom_bond_atom_site_label_2
_geom_bond_distance
_geom_bond_site_symmetry_2
W1 O7 1.713(7) .
W1 O1 1.856(6) .
W1 O18 1.928(6) .
W1 O13 1.934(6) .
W1 O23 1.941(6) .
W1 O19 2.381(6) .
W2 O8 1.710(6) .
W2 O2 1.839(6) .
W2 O14 1.917(6) .
W2 O13 1.925(6) .
W2 O24 1.972(6) .
W2 O19 2.384(6) .
W3 O9 1.714(7) .
W3 O25 1.824(7) .
W3 O14 1.894(6) .
W3 O15 1.899(7) .
W3 O3 2.153(7) .
W3 O20 2.225(6) .
W4 O10 1.714(7) .
W4 O4 1.771(7) .
W4 O16 1.912(6) .
W4 O15 1.945(6) .
W4 O26 2.128(7) .
W4 O20 2.255(6) .
W5 O11 1.711(7) .
W5 O27 1.829(7) .
W5 O16 1.878(6) .
W5 O17 1.914(7) .
W5 O5 2.160(6) .
W5 O21 2.210(6) .
W6 O12 1.707(7) .
W6 O18 1.866(6) .
W6 O28 1.913(6) .
W6 O17 1.938(7) .
W6 O6 1.962(6) .
W6 O21 2.293(6) .
W7 O32 1.706(7) .
W7 O31 1.890(7) .
W7 O23 1.897(6) .
W7 O28 1.900(7) .
W7 O29 1.984(7) .
W7 O22 2.317(6) .
W8 O33 1.714(7) .
W8 O24 1.855(6) .
W8 O29 1.881(7) .
W8 O30 1.942(6) .
W8 O25 2.004(7) .
W8 O22 2.322(6) .
W9 O34 1.714(6) .
W9 O26 1.827(7) .
W9 O30 1.909(7) .
W9 O31 1.982(7) .
W9 O27 2.009(7) .
W9 O22 2.354(6) .
Si1 O21 1.610(6) .
Si1 O20 1.617(6) .
Si1 O19 1.637(6) .
Si1 O22 1.645(6) .
Fe1 O2 1.991(6) 5_666
Fe1 O2 1.991(6) .
Fe1 O1 2.003(6) .
Fe1 O1 2.003(6) 5_666
Fe1 O19 2.098(6) 5_666
Fe1 O19 2.098(6) .
N101 C131 1.513(16) .
N101 C101 1.523(18) .
N101 C121 1.524(16) .
N101 C111 1.539(16) .
C101 C102 1.56(2) .
C102 C103 1.51(3) .
C103 C104 1.52(3) .
C111 C112 1.541(18) .
C112 C113 1.529(19) .
C113 C114 1.55(2) .
C121 C122 1.545(19) .
C122 C123 1.53(2) .
C123 C124 1.50(3) .
C131 C132 1.53(2) .
C132 C133 1.52(3) .
C133 C134 1.55(3) .
N201 C221 1.511(16) .
N201 C211 1.511(16) .
N201 C201 1.526(16) .
N201 C231 1.56(2) .
C201 C202 1.494(19) .
C202 C203 1.52(2) .
C203 C204 1.51(2) .
C211 C212 1.52(2) .
C212 C213 1.56(3) .
C213 C214 1.49(3) .
C221 C222 1.53(2) .
C222 C223 1.54(2) .
C223 C224 1.47(3) .
C231 C232 1.54(3) .
C232 C233 1.52(3) .
C233 C234 1.55(3) .
N301 C321 1.504(19) .
N301 C331 1.526(16) .
N301 C301 1.532(18) .
N301 C311 1.553(16) .
C301 C302 1.46(2) .
C302 C303 1.57(3) .
C303 C304 1.52(3) .
C311 C312 1.527(19) .
C312 C313 1.54(2) .
C313 C314 1.51(2) .
C321 C322 1.45(2) .
C322 C323 1.61(2) .
C323 C324 1.53(2) .
C331 C332 1.521(18) .
C332 C333 1.56(2) .
C333 C334 1.57(3) .
N401 C421 1.558(14) .
N401 C421 1.558(14) 2_656
N401 C411 1.569(19) .
N401 C411 1.569(19) 2_656
N401 C401 1.573(18) .
N401 C401 1.573(18) 2_656
N401 C431 1.610(18) .
N401 C431 1.610(18) 2_656
C401 C421 1.53(5) 2_656
C401 C402 1.571(19) .
C401 C401 1.92(6) 2_656
C402 C403 1.545(19) 2_656
C402 C403 1.545(19) .
C402 C401 1.571(19) 2_656
C403 C404 1.571(19) .
C403 C403 2.03(6) 2_656
C404 C403 1.571(19) 2_656
C411 C412 1.51(5) 2_656
C411 C412 1.562(19) .
C411 C421 1.66(5) 2_656
C411 C411 1.68(7) 2_656
C411 C431 2.03(5) .
C412 C412 0.94(7) 2_656
C412 C411 1.51(5) 2_656
C412 C413 1.527(19) .
C412 C413 1.83(4) 2_656
C413 C413 1.36(8) 2_656
C413 C414 1.37(5) 2_656
C413 C414 1.550(19) .
C413 C412 1.83(4) 2_656
C414 C414 1.12(8) 2_656
C414 C413 1.37(5) 2_656
C421 C401 1.53(5) 2_656
C421 C422 1.577(19) .
C421 C411 1.66(5) 2_656
C421 C431 1.94(4) .
C421 C432 1.95(5) .
C422 C432 0.75(5) .
C422 C423 1.556(19) .
C422 C431 1.77(6) .
C423 C432 0.85(4) .
C423 C433 1.03(5) .
C423 C424 1.56(2) .
C423 C431 2.02(5) .
C424 C434 0.66(5) .
C424 C433 0.92(5) .
C431 C432 1.555(19) .
C432 C433 1.57(2) .
C433 C434 1.550(19) .
C1 C2 1.35(4) .
C1 Cl1 1.78(3) .
C2 Cl2 1.81(2) .

loop_
_geom_torsion_atom_site_label_1
_geom_torsion_atom_site_label_2
_geom_torsion_atom_site_label_3
_geom_torsion_atom_site_label_4
_geom_torsion
_geom_torsion_site_symmetry_1
_geom_torsion_site_symmetry_4
O7 W1 O1 Fe1 -173.9(3) . .
O18 W1 O1 Fe1 84.5(3) . .
O13 W1 O1 Fe1 -73.0(3) . .
O23 W1 O1 Fe1 13.6(9) . .
O19 W1 O1 Fe1 0.6(3) . .
O8 W2 O2 Fe1 175.3(3) . .
O14 W2 O2 Fe1 -82.3(3) . .
O13 W2 O2 Fe1 73.2(3) . .
O24 W2 O2 Fe1 -9.9(10) . .
O19 W2 O2 Fe1 -0.4(3) . .
O9 W3 O14 W2 132.3(7) . .
O25 W3 O14 W2 29.2(7) . .
O15 W3 O14 W2 -88.0(10) . .
O3 W3 O14 W2 -138.9(7) . .
O20 W3 O14 W2 -61.4(7) . .
O9 W3 O15 W4 166.7(4) . .
O25 W3 O15 W4 -89.5(4) . .
O14 W3 O15 W4 26.4(10) . .
O3 W3 O15 W4 76.3(4) . .
O20 W3 O15 W4 -1.4(3) . .
O11 W5 O16 W4 130.6(7) . .
O27 W5 O16 W4 27.4(8) . .
O17 W5 O16 W4 -90.0(10) . .
O5 W5 O16 W4 -137.8(8) . .
O21 W5 O16 W4 -60.5(7) . .
O12 W6 O18 W1 -133.1(8) . .
O28 W6 O18 W1 -33.3(8) . .
O17 W6 O18 W1 50.8(13) . .
O6 W6 O18 W1 129.1(8) . .
O21 W6 O18 W1 49.4(8) . .
O21 Si1 O19 Fe1 63.5(5) . .
O20 Si1 O19 Fe1 -62.4(5) . .
O22 Si1 O19 Fe1 -179.5(4) . .
O21 Si1 O19 W1 -59.1(4) . .
O20 Si1 O19 W1 175.1(3) . .
O22 Si1 O19 W1 57.9(4) . .
O21 Si1 O19 W2 -174.8(3) . .
O20 Si1 O19 W2 59.4(4) . .
O22 Si1 O19 W2 -57.8(4) . .
O21 Si1 O20 W3 174.8(3) . .
O19 Si1 O20 W3 -61.4(4) . .
O22 Si1 O20 W3 57.1(4) . .
O21 Si1 O20 W4 41.4(5) . .
O19 Si1 O20 W4 165.3(4) . .
O22 Si1 O20 W4 -76.2(4) . .
O20 Si1 O21 W5 -51.8(5) . .
O19 Si1 O21 W5 -175.0(3) . .
O22 Si1 O21 W5 66.2(5) . .
O20 Si1 O21 W6 175.3(3) . .
O19 Si1 O21 W6 52.1(5) . .
O22 Si1 O21 W6 -66.7(4) . .
O21 Si1 O22 W7 53.9(4) . .
O20 Si1 O22 W7 176.2(3) . .
O19 Si1 O22 W7 -65.5(4) . .
O21 Si1 O22 W8 177.6(4) . .
O20 Si1 O22 W8 -60.2(5) . .
O19 Si1 O22 W8 58.2(5) . .
O21 Si1 O22 W9 -63.6(4) . .
O20 Si1 O22 W9 58.6(4) . .
O19 Si1 O22 W9 176.9(3) . .
O32 W7 O23 W1 125.8(8) . .
O31 W7 O23 W1 -59.2(12) . .
O28 W7 O23 W1 24.8(8) . .
O29 W7 O23 W1 -138.5(8) . .
O22 W7 O23 W1 -64.3(8) . .
O33 W8 O24 W2 -133.1(9) . .
O29 W8 O24 W2 125.1(9) . .
O30 W8 O24 W2 24.7(14) . .
O25 W8 O24 W2 -34.1(9) . .
O22 W8 O24 W2 50.0(9) . .
O9 W3 O25 W8 -133.9(6) . .
O14 W3 O25 W8 -32.4(7) . .
O15 W3 O25 W8 127.8(6) . .
O3 W3 O25 W8 20.3(16) . .
O20 W3 O25 W8 53.9(6) . .
O34 W9 O26 W4 -133.5(8) . .
O30 W9 O26 W4 125.4(8) . .
O31 W9 O26 W4 28.0(13) . .
O27 W9 O26 W4 -34.8(8) . .
O22 W9 O26 W4 52.1(8) . .
O11 W5 O27 W9 -133.8(6) . .
O16 W5 O27 W9 -31.4(6) . .
O17 W5 O27 W9 127.8(6) . .
O5 W5 O27 W9 45.0(14) . .
O21 W5 O27 W9 53.1(6) . .
O32 W7 O28 W6 -131.0(7) . .
O31 W7 O28 W6 127.1(7) . .
O23 W7 O28 W6 -28.5(7) . .
O29 W7 O28 W6 41.4(13) . .
O22 W7 O28 W6 53.6(7) . .
O33 W8 O29 W7 172.3(4) . .
O24 W8 O29 W7 -83.3(4) . .
O30 W8 O29 W7 72.9(4) . .
O25 W8 O29 W7 3.6(10) . .
O22 W8 O29 W7 -0.8(3) . .
O32 W7 O31 W9 168.8(4) . .
O23 W7 O31 W9 -6.2(9) . .
O28 W7 O31 W9 -89.3(4) . .
O29 W7 O31 W9 73.0(4) . .
O22 W7 O31 W9 -0.9(3) . .
C131 N101 C101 C102 -57.7(15) . .
C121 N101 C101 C102 -179.2(11) . .
C111 N101 C101 C102 61.0(15) . .
N101 C101 C102 C103 174.5(13) . .
C101 C102 C103 C104 -168.6(17) . .
C131 N101 C111 C112 177.1(10) . .
C101 N101 C111 C112 55.7(14) . .
C121 N101 C111 C112 -60.7(13) . .
N101 C111 C112 C113 176.8(10) . .
C111 C112 C113 C114 178.5(12) . .
C131 N101 C121 C122 63.5(14) . .
C101 N101 C121 C122 -175.8(11) . .
C111 N101 C121 C122 -55.4(13) . .
N101 C121 C122 C123 -160.6(11) . .
C121 C122 C123 C124 67.2(18) . .
C101 N101 C131 C132 -56.5(14) . .
C121 N101 C131 C132 60.6(14) . .
C111 N101 C131 C132 -178.2(11) . .
N101 C131 C132 C133 -170.7(13) . .
C131 C132 C133 C134 -179.3(15) . .
C221 N201 C201 C202 -179.8(11) . .
C211 N201 C201 C202 -55.6(15) . .
C231 N201 C201 C202 62.6(14) . .
N201 C201 C202 C203 -173.7(11) . .
C201 C202 C203 C204 72.4(16) . .
C221 N201 C211 C212 61.0(15) . .
C201 N201 C211 C212 -58.6(15) . .
C231 N201 C211 C212 -180.0(13) . .
N201 C211 C212 C213 -178.3(13) . .
C211 C212 C213 C214 -173.3(18) . .
C211 N201 C221 C222 55.8(14) . .
C201 N201 C221 C222 -178.0(11) . .
C231 N201 C221 C222 -60.0(14) . .
N201 C221 C222 C223 179.7(12) . .
C221 C222 C223 C224 72.8(18) . .
C221 N201 C231 C232 -59.6(17) . .
C211 N201 C231 C232 179.5(14) . .
C201 N201 C231 C232 54.5(18) . .
N201 C231 C232 C233 -172.3(15) . .
C231 C232 C233 C234 71(2) . .
C321 N301 C301 C302 -174.5(13) . .
C331 N301 C301 C302 59.2(16) . .
C311 N301 C301 C302 -56.0(16) . .
N301 C301 C302 C303 172.0(14) . .
C301 C302 C303 C304 -179.0(18) . .
C321 N301 C311 C312 63.1(14) . .
C331 N301 C311 C312 -169.1(11) . .
C301 N301 C311 C312 -49.2(15) . .
N301 C311 C312 C313 164.5(11) . .
C311 C312 C313 C314 -171.2(12) . .
C331 N301 C321 C322 -57.7(18) . .
C301 N301 C321 C322 -179.4(14) . .
C311 N301 C321 C322 61.8(17) . .
N301 C321 C322 C323 -177.1(12) . .
C321 C322 C323 C324 -171.1(14) . .
C321 N301 C331 C332 -55.6(15) . .
C301 N301 C331 C332 60.8(14) . .
C311 N301 C331 C332 -179.0(10) . .
N301 C331 C332 C333 -171.1(11) . .
C331 C332 C333 C334 -173.6(14) . .
C421 N401 C401 C421 -179.6(17) . 2_656
C411 N401 C401 C421 40(3) . 2_656
C401 N401 C401 C421 -142(3) 2_656 2_656
C431 N401 C401 C421 114(2) . 2_656
C431 N401 C401 C421 -65(2) 2_656 2_656
C421 N401 C401 C402 -38(3) . .
C421 N401 C401 C402 142(3) 2_656 .
C411 N401 C401 C402 -179(2) . .
C401 N401 C401 C402 0.002(14) 2_656 .
C431 N401 C401 C402 -104(2) . .
C431 N401 C401 C402 76.6(15) 2_656 .
C421 N401 C401 C401 -38(3) . 2_656
C421 N401 C401 C401 142(3) 2_656 2_656
C411 N401 C401 C401 -179(2) . 2_656
C431 N401 C401 C401 -104(2) . 2_656
C431 N401 C401 C401 76.6(15) 2_656 2_656
C421 C401 C402 C403 -40(7) 2_656 2_656
N401 C401 C402 C403 -100(5) . 2_656
C401 C401 C402 C403 -100(5) 2_656 2_656
C421 C401 C402 C403 -147(3) 2_656 .
N401 C401 C402 C403 152(2) . .
C401 C401 C402 C403 152(2) 2_656 .
C421 C401 C402 C401 60(3) 2_656 2_656
N401 C401 C402 C401 -0.002(17) . 2_656
C403 C402 C403 C404 -0.002(15) 2_656 .
C401 C402 C403 C404 154.1(19) . .
C401 C402 C403 C404 -113(4) 2_656 .
C401 C402 C403 C403 154.1(19) . 2_656
C401 C402 C403 C403 -113(4) 2_656 2_656
C402 C403 C404 C403 0.002(17) . 2_656
C421 N401 C411 C412 59(4) . 2_656
C421 N401 C411 C412 -122(4) 2_656 2_656
C411 N401 C411 C412 19.7(18) 2_656 2_656
C401 N401 C411 C412 -159(3) . 2_656
C431 N401 C411 C412 126(3) . 2_656
C431 N401 C411 C412 -53(3) 2_656 2_656
C421 N401 C411 C412 20(4) . .
C421 N401 C411 C412 -160(4) 2_656 .
C411 N401 C411 C412 -18.5(16) 2_656 .
C401 N401 C411 C412 163(3) . .
C431 N401 C411 C412 88(3) . .
C431 N401 C411 C412 -92(3) 2_656 .
C421 N401 C411 C421 -179.7(14) . 2_656
C411 N401 C411 C421 141(4) 2_656 2_656
C401 N401 C411 C421 -37(2) . 2_656
C431 N401 C411 C421 -112(2) . 2_656
C431 N401 C411 C421 68(2) 2_656 2_656
C421 N401 C411 C411 39(4) . 2_656
C421 N401 C411 C411 -141(4) 2_656 2_656
C401 N401 C411 C411 -179(2) . 2_656
C431 N401 C411 C411 106(3) . 2_656
C431 N401 C411 C411 -73(3) 2_656 2_656
C421 N401 C411 C431 -67(2) . .
C421 N401 C411 C431 112(2) 2_656 .
C411 N401 C411 C431 -106(3) 2_656 .
C401 N401 C411 C431 75.2(14) . .
C431 N401 C411 C431 -179.3(16) 2_656 .
N401 C411 C412 C412 102(5) . 2_656
C421 C411 C412 C412 50(9) 2_656 2_656
C411 C411 C412 C412 83(5) 2_656 2_656
C431 C411 C412 C412 154(4) . 2_656
C412 C411 C412 C411 -83(5) 2_656 2_656
N401 C411 C412 C411 19.1(17) . 2_656
C421 C411 C412 C411 -32(7) 2_656 2_656
C431 C411 C412 C411 72(2) . 2_656
C412 C411 C412 C413 77(4) 2_656 .
N401 C411 C412 C413 179(3) . .
C421 C411 C412 C413 127(7) 2_656 .
C411 C411 C412 C413 159(5) 2_656 .
C431 C411 C412 C413 -129(4) . .
C412 C411 C412 C413 19(3) 2_656 2_656
N401 C411 C412 C413 121(3) . 2_656
C421 C411 C412 C413 70(8) 2_656 2_656
C411 C411 C412 C413 102(3) 2_656 2_656
C431 C411 C412 C413 174(3) . 2_656
C412 C412 C413 C413 -36(6) 2_656 2_656
C411 C412 C413 C413 22(12) 2_656 2_656
C411 C412 C413 C413 -101(5) . 2_656
C412 C412 C413 C414 -83(7) 2_656 2_656
C411 C412 C413 C414 -25(13) 2_656 2_656
C411 C412 C413 C414 -148(5) . 2_656
C413 C412 C413 C414 -47(4) 2_656 2_656
C412 C412 C413 C414 -20(8) 2_656 .
C411 C412 C413 C414 38(13) 2_656 .
C411 C412 C413 C414 -86(6) . .
C413 C412 C413 C414 15(3) 2_656 .
C411 C412 C413 C412 58(8) 2_656 2_656
C411 C412 C413 C412 -66(5) . 2_656
C413 C412 C413 C412 36(6) 2_656 2_656
C413 C413 C414 C414 -94(5) 2_656 2_656
C412 C413 C414 C414 -113(6) . 2_656
C412 C413 C414 C414 -123(4) 2_656 2_656
C414 C413 C414 C413 94(5) 2_656 2_656
C412 C413 C414 C413 -18(4) . 2_656
C412 C413 C414 C413 -29(2) 2_656 2_656
C411 N401 C421 C401 -177(2) . 2_656
C411 N401 C421 C401 -138(3) 2_656 2_656
C401 N401 C421 C401 44(3) . 2_656
C431 N401 C421 C401 113(3) . 2_656
C431 N401 C421 C401 -68.3(19) 2_656 2_656
C411 N401 C421 C422 89(4) . .
C411 N401 C421 C422 128(4) 2_656 .
C401 N401 C421 C422 -49(4) . .
C401 N401 C421 C422 -94(3) 2_656 .
C431 N401 C421 C422 20(3) . .
C431 N401 C421 C422 -162(3) 2_656 .
C411 N401 C421 C411 -39(4) . 2_656
C401 N401 C421 C411 -177(3) . 2_656
C401 N401 C421 C411 138(3) 2_656 2_656
C431 N401 C421 C411 -109(3) . 2_656
C431 N401 C421 C411 70(3) 2_656 2_656
C411 N401 C421 C431 70(2) . .
C411 N401 C421 C431 109(3) 2_656 .
C401 N401 C421 C431 -68.7(19) . .
C401 N401 C421 C431 -113(3) 2_656 .
C431 N401 C421 C431 179(3) 2_656 .
C411 N401 C421 C432 69(3) . .
C411 N401 C421 C432 108(3) 2_656 .
C401 N401 C421 C432 -69(3) . .
C401 N401 C421 C432 -114(3) 2_656 .
C431 N401 C421 C432 0(3) . .
C431 N401 C421 C432 178(3) 2_656 .
C401 C421 C422 C432 -131(6) 2_656 .
N401 C421 C422 C432 -67(7) . .
C411 C421 C422 C432 -2(8) 2_656 .
C431 C421 C422 C432 -49(6) . .
C401 C421 C422 C423 -139(4) 2_656 .
N401 C421 C422 C423 -75(5) . .
C411 C421 C422 C423 -10(6) 2_656 .
C431 C421 C422 C423 -57(4) . .
C432 C421 C422 C423 -8(5) . .
C401 C421 C422 C431 -82(2) 2_656 .
N401 C421 C422 C431 -18(3) . .
C411 C421 C422 C431 47(3) 2_656 .
C432 C421 C422 C431 49(6) . .
C421 C422 C423 C432 31(18) . .
C431 C422 C423 C432 -24(18) . .
C432 C422 C423 C433 125(20) . .
C421 C422 C423 C433 156(4) . .
C431 C422 C423 C433 101(4) . .
C432 C422 C423 C424 161(20) . .
C421 C422 C423 C424 -168(4) . .
C431 C422 C423 C424 137(4) . .
C432 C422 C423 C431 24(18) . .
C421 C422 C423 C431 55(3) . .
C432 C423 C424 C434 116(12) . .
C433 C423 C424 C434 -151(15) . .
C422 C423 C424 C434 111(11) . .
C431 C423 C424 C434 168(10) . .
C432 C423 C424 C433 -93(8) . .
C422 C423 C424 C433 -98(7) . .
C431 C423 C424 C433 -40(7) . .
C421 N401 C431 C432 1(4) . .
C421 N401 C431 C432 180(3) 2_656 .
C411 N401 C431 C432 -121(4) . .
C411 N401 C431 C432 -59(4) 2_656 .
C401 N401 C431 C432 126(4) . .
C401 N401 C431 C432 54(4) 2_656 .
C421 N401 C431 C422 -16(3) . .
C421 N401 C431 C422 163(3) 2_656 .
C411 N401 C431 C422 -138(3) . .
C411 N401 C431 C422 -76(3) 2_656 .
C401 N401 C431 C422 109(3) . .
C401 N401 C431 C422 36(2) 2_656 .
C421 N401 C431 C421 179(4) 2_656 .
C411 N401 C431 C421 -122(3) . .
C411 N401 C431 C421 -60(2) 2_656 .
C401 N401 C431 C421 126(3) . .
C401 N401 C431 C421 53(2) 2_656 .
C421 N401 C431 C423 18(4) . .
C421 N401 C431 C423 -163(4) 2_656 .
C411 N401 C431 C423 -104(4) . .
C411 N401 C431 C423 -42(4) 2_656 .
C401 N401 C431 C423 143(4) . .
C401 N401 C431 C423 71(4) 2_656 .
C421 N401 C431 C411 122(3) . .
C421 N401 C431 C411 -59(2) 2_656 .
C411 N401 C431 C411 62(3) 2_656 .
C401 N401 C431 C411 -112.8(17) . .
C401 N401 C431 C411 174(2) 2_656 .
C423 C422 C431 C432 7(5) . .
C421 C422 C431 C432 -125(6) . .
C432 C422 C431 N401 142(6) . .
C423 C422 C431 N401 149(3) . .
C421 C422 C431 N401 17(3) . .
C432 C422 C431 C421 125(6) . .
C423 C422 C431 C421 132(3) . .
C432 C422 C431 C423 -7(5) . .
C421 C422 C431 C423 -132(3) . .
C432 C422 C431 C411 100(6) . .
C423 C422 C431 C411 106(3) . .
C421 C422 C431 C411 -26(3) . .
C421 C422 C432 C423 -152(16) . .
C431 C422 C432 C423 153(20) . .
C423 C422 C432 C431 -153(20) . .
C421 C422 C432 C431 54(5) . .
C423 C422 C432 C433 -38(15) . .
C421 C422 C432 C433 169(3) . .
C431 C422 C432 C433 115(6) . .
C423 C422 C432 C421 152(16) . .
C431 C422 C432 C421 -54(5) . .
C433 C423 C432 C422 -58(21) . .
C424 C423 C432 C422 -20(21) . .
C431 C423 C432 C422 -152(21) . .
C433 C423 C432 C431 93(6) . .
C422 C423 C432 C431 152(21) . .
C424 C423 C432 C431 131(4) . .
C422 C423 C432 C433 58(21) . .
C424 C423 C432 C433 38(3) . .
C431 C423 C432 C433 -93(6) . .
C433 C423 C432 C421 171(7) . .
C422 C423 C432 C421 -131(25) . .
C424 C423 C432 C421 -151(7) . .
C431 C423 C432 C421 77(9) . .
N401 C431 C432 C422 -43(6) . .
C421 C431 C432 C422 -43(5) . .
C423 C431 C432 C422 167(9) . .
C411 C431 C432 C422 -103(6) . .
N401 C431 C432 C423 149(5) . .
C422 C431 C432 C423 -167(9) . .
C421 C431 C432 C423 150(6) . .
C411 C431 C432 C423 90(5) . .
N401 C431 C432 C433 -171(3) . .
C422 C431 C432 C433 -128(7) . .
C421 C431 C432 C433 -171(4) . .
C423 C431 C432 C433 39(4) . .
C411 C431 C432 C433 129(3) . .
N401 C431 C432 C421 -1(3) . .
C422 C431 C432 C421 43(5) . .
C423 C431 C432 C421 -150(6) . .
C411 C431 C432 C421 -60(3) . .
C434 C424 C433 C423 71(26) . .
C423 C424 C433 C434 -71(26) . .
C434 C424 C433 C432 102(25) . .
C423 C424 C433 C432 31(3) . .
C432 C423 C433 C424 103(7) . .
C422 C423 C433 C424 92(6) . .
C431 C423 C433 C424 152(5) . .
C432 C423 C433 C434 113(6) . .
C422 C423 C433 C434 101(4) . .
C424 C423 C433 C434 9(5) . .
C431 C423 C433 C434 162(3) . .
C422 C423 C433 C432 -11(4) . .
C424 C423 C433 C432 -103(7) . .
C431 C423 C433 C432 49(4) . .
C422 C432 C433 C424 65(9) . .
C423 C432 C433 C424 -87(7) . .
C431 C432 C433 C424 173(6) . .
C421 C432 C433 C424 119(18) . .
C422 C432 C433 C423 152(10) . .
C431 C432 C433 C423 -100(7) . .
C421 C432 C433 C423 -154(21) . .
C422 C432 C433 C434 75(8) . .
C423 C432 C433 C434 -77(7) . .
C431 C432 C433 C434 -177(4) . .
C421 C432 C433 C434 129(18) . .
C423 C424 C434 C433 50(20) . .
C423 C433 C434 C424 -112(26) . .
C432 C433 C434 C424 -82(26) . .
Cl1 C1 C2 Cl2 -61(3) . .
